data_7155113
loop_
_publ_author_name
'Dethe, Dattatraya H.'
'Boda, Raghavender'

_publ_section_title
;
 Expedient synthesis of densely substituted pyrrolo[1,2-a]indoles.
;
_journal_issue 24
_journal_name_full 'Organic &amp; biomolecular chemistry'
_journal_page_first 5843
_journal_page_last 5860
_journal_paper_doi 10.1039/c6ob00861e
_journal_volume 14
_journal_year 2016
_chemical_formula_moiety 'C29 H26 N2 O'
_chemical_formula_sum 'C29 H26 N2 O'
_chemical_formula_weight 418.52
_space_group_crystal_system triclinic
_space_group_IT_number 2
_space_group_name_Hall '-P 1'
_space_group_name_H-M_alt 'P -1'
_symmetry_space_group_name_Hall '-P 1'
_symmetry_space_group_name_H-M 'P -1'
_atom_sites_solution_hydrogens geom
_audit_creation_method SHELXL-2014/6
_audit_update_record
;
2015-10-30 deposited with the CCDC.
2016-05-12 downloaded from the CCDC.
;
_cell_angle_alpha 105.79(3)
_cell_angle_beta 107.47(2)
_cell_angle_gamma 99.95(2)
_cell_formula_units_Z 2
_cell_length_a 9.752(14)
_cell_length_b 11.395(16)
_cell_length_c 12.462(17)
_cell_measurement_temperature 100(2)
_cell_measurement_theta_max 25.249
_cell_volume 1221(3)
_computing_structure_refinement 'SHELXL-2014/6 (Sheldrick, 2014)'
_diffrn_ambient_temperature 100(2)
_diffrn_measured_fraction_theta_full 0.989
_diffrn_measured_fraction_theta_max 0.989
_diffrn_measurement_device_type 'Bruker SMART APEX'
_diffrn_measurement_method 'omega scans'
_diffrn_radiation_type MoK\a
_diffrn_radiation_wavelength 0.71073
_diffrn_reflns_av_R_equivalents 0.0308
_diffrn_reflns_av_unetI/netI 0.0763
_diffrn_reflns_Laue_measured_fraction_full 0.989
_diffrn_reflns_Laue_measured_fraction_max 0.989
_diffrn_reflns_limit_h_max 11
_diffrn_reflns_limit_h_min -11
_diffrn_reflns_limit_k_max 13
_diffrn_reflns_limit_k_min -13
_diffrn_reflns_limit_l_max 8
_diffrn_reflns_limit_l_min -14
_diffrn_reflns_number 6439
_diffrn_reflns_point_group_measured_fraction_full 0.989
_diffrn_reflns_point_group_measured_fraction_max 0.989
_diffrn_reflns_theta_full 25.242
_diffrn_reflns_theta_max 25.249
_diffrn_reflns_theta_min 1.825
_diffrn_source 'fine-focus sealed tube'
_exptl_absorpt_coefficient_mu 0.069
_exptl_absorpt_correction_T_max 0.993
_exptl_absorpt_correction_T_min 0.992
_exptl_absorpt_correction_type empirical
_exptl_absorpt_process_details sadabs
_exptl_crystal_colour white
_exptl_crystal_density_diffrn 1.138
_exptl_crystal_density_method 'not measured'
_exptl_crystal_description block
_exptl_crystal_F_000 444
_exptl_crystal_size_max 0.12
_exptl_crystal_size_mid 0.11
_exptl_crystal_size_min 0.10
_refine_diff_density_max 0.246
_refine_diff_density_min -0.213
_refine_diff_density_rms 0.047
_refine_ls_extinction_method none
_refine_ls_goodness_of_fit_ref 0.841
_refine_ls_hydrogen_treatment constr
_refine_ls_matrix_type full
_refine_ls_number_parameters 292
_refine_ls_number_reflns 4379
_refine_ls_number_restraints 0
_refine_ls_restrained_S_all 0.841
_refine_ls_R_factor_all 0.1476
_refine_ls_R_factor_gt 0.0693
_refine_ls_shift/su_max 0.000
_refine_ls_shift/su_mean 0.000
_refine_ls_structure_factor_coef Fsqd
_refine_ls_weighting_details 'w=1/[\s^2^(Fo^2^)+(0.1000P)^2^+0.8385P] where P=(Fo^2^+2Fc^2^)/3'
_refine_ls_weighting_scheme calc
_refine_ls_wR_factor_gt 0.1651
_refine_ls_wR_factor_ref 0.2299
_reflns_Friedel_coverage 0.000
_reflns_number_gt 1961
_reflns_number_total 4379
_reflns_threshold_expression 'I > 2\s(I)'
_cod_data_source_file c6ob00861e2.cif
_cod_data_source_block 16sepa1_0m_a
_cod_depositor_comments 'Adding full bibliography for 7155111--7155117.cif.'
_cod_database_code 7155113
_shelx_space_group_comment
;
The symmetry employed for this shelxl refinement is uniquely defined
by the following loop, which should always be used as a source of
symmetry information in preference to the above space-group names.
They are only intended as comments.
;
_shelxl_version_number 2014/6

loop_
_space_group_symop_operation_xyz
'x, y, z'
'-x, -y, -z'

loop_
_atom_site_label
_atom_site_type_symbol
_atom_site_fract_x
_atom_site_fract_y
_atom_site_fract_z
_atom_site_U_iso_or_equiv
_atom_site_adp_type
_atom_site_occupancy
_atom_site_site_symmetry_order
_atom_site_calc_flag
_atom_site_refinement_flags_posn
_atom_site_refinement_flags_adp
N2 N 0.8384(3) 0.3253(3) 0.7688(3) 0.0617(8) Uani 1 1 d . .
N1 N 0.6109(4) 0.6382(3) 0.8941(3) 0.0856(10) Uani 1 1 d . .
C1 C 0.7093(4) 0.4964(3) 0.7995(3) 0.0623(9) Uani 1 1 d . .
C2 C 0.5611(4) 0.4310(3) 0.7844(3) 0.0617(9) Uani 1 1 d . .
C3 C 0.8556(4) 0.2792(3) 0.8623(3) 0.0600(9) Uani 1 1 d . .
C4 C 0.7346(4) 0.1916(3) 0.4485(3) 0.0650(10) Uani 1 1 d . .
C5 C 0.8328(4) 0.2884(3) 0.5713(3) 0.0648(10) Uani 1 1 d . .
H5 H 0.9319 0.3217 0.5703 0.078 Uiso 1 1 calc R U
C6 C 0.8176(4) 0.4449(3) 0.7500(3) 0.0628(9) Uani 1 1 d . .
H6 H 0.9147 0.5091 0.7864 0.075 Uiso 1 1 calc R U
C7 C 0.8508(4) 0.2375(3) 0.6735(3) 0.0616(9) Uani 1 1 d . .
C8 C 0.8788(4) 0.1569(4) 0.8221(3) 0.0661(10) Uani 1 1 d . .
C9 C 0.7673(4) 0.4026(3) 0.6113(3) 0.0646(10) Uani 1 1 d . .
H9 H 0.6579 0.3713 0.5768 0.078 Uiso 1 1 calc R U
C10 C 0.8771(4) 0.1327(4) 0.7019(4) 0.0701(10) Uani 1 1 d . .
C11 C 0.8471(4) 0.3297(4) 0.9741(3) 0.0685(10) Uani 1 1 d . .
H11 H 0.8337 0.4101 0.9993 0.082 Uiso 1 1 calc R U
C12 C 0.5033(5) 0.5233(4) 0.8455(4) 0.0761(11) Uani 1 1 d . .
C13 C 0.8594(4) 0.2558(4) 1.0470(4) 0.0769(11) Uani 1 1 d . .
H13 H 0.8530 0.2871 1.1219 0.092 Uiso 1 1 calc R U
C14 C 0.7803(5) 0.1743(4) 0.3523(4) 0.0795(12) Uani 1 1 d . .
H14 H 0.8744 0.2201 0.3618 0.095 Uiso 1 1 calc R U
C15 C 0.7335(5) 0.6207(4) 0.8667(3) 0.0767(11) Uani 1 1 d . .
H15 H 0.8213 0.6844 0.8904 0.092 Uiso 1 1 calc R U
C16 C 0.4722(4) 0.3047(4) 0.7291(4) 0.0803(12) Uani 1 1 d . .
H16 H 0.5078 0.2422 0.6898 0.096 Uiso 1 1 calc R U
C17 C 0.5953(4) 0.1179(4) 0.4308(4) 0.0835(13) Uani 1 1 d . .
H17 H 0.5636 0.1272 0.4952 0.100 Uiso 1 1 calc R U
O1 O 0.9309(5) 0.5871(4) 0.6204(4) 0.171(2) Uani 1 1 d . .
C18 C 0.8913(4) 0.0856(4) 0.8990(4) 0.0829(12) Uani 1 1 d . .
H18 H 0.9063 0.0056 0.8757 0.099 Uiso 1 1 calc R U
C19 C 0.8810(4) 0.1363(4) 1.0100(4) 0.0849(12) Uani 1 1 d . .
H19 H 0.8888 0.0891 1.0608 0.102 Uiso 1 1 calc R U
C20 C 0.8149(5) 0.5117(4) 0.5692(4) 0.0852(13) Uani 1 1 d . .
C21 C 0.5024(5) 0.0311(4) 0.3196(4) 0.0933(14) Uani 1 1 d . .
H21 H 0.4096 -0.0174 0.3099 0.112 Uiso 1 1 calc R U
C22 C 0.6840(6) 0.0874(4) 0.2404(4) 0.0952(14) Uani 1 1 d . .
H22 H 0.7144 0.0778 0.1753 0.114 Uiso 1 1 calc R U
C23 C 0.5468(5) 0.0163(4) 0.2239(4) 0.0929(14) Uani 1 1 d . .
H23 H 0.4843 -0.0412 0.1486 0.111 Uiso 1 1 calc R U
C24 C 0.3600(6) 0.4909(6) 0.8505(5) 0.1055(16) Uani 1 1 d . .
H24 H 0.3234 0.5518 0.8908 0.127 Uiso 1 1 calc R U
C25 C 0.3310(5) 0.2741(5) 0.7337(4) 0.1011(15) Uani 1 1 d . .
H25 H 0.2715 0.1906 0.6960 0.121 Uiso 1 1 calc R U
C26 C 0.8963(5) 0.0130(4) 0.6245(4) 0.1041(15) Uani 1 1 d . .
H26A H 0.8831 0.0172 0.5463 0.156 Uiso 1 1 calc R U
H26B H 0.8232 -0.0596 0.6176 0.156 Uiso 1 1 calc R U
H26C H 0.9949 0.0056 0.6608 0.156 Uiso 1 1 calc R U
C27 C 0.2753(6) 0.3660(7) 0.7938(5) 0.1140(18) Uani 1 1 d . .
H27 H 0.1800 0.3424 0.7955 0.137 Uiso 1 1 calc R U
C28 C 0.5975(7) 0.7604(5) 0.9635(5) 0.130(2) Uani 1 1 d . .
H28A H 0.5267 0.7885 0.9114 0.195 Uiso 1 1 calc R U
H28B H 0.6933 0.8225 0.9981 0.195 Uiso 1 1 calc R U
H28C H 0.5641 0.7498 1.0261 0.195 Uiso 1 1 calc R U
C29 C 0.7169(8) 0.5131(7) 0.4554(7) 0.220(4) Uani 1 1 d . .
H29A H 0.6573 0.5699 0.4702 0.330 Uiso 1 1 calc R U
H29B H 0.6526 0.4291 0.4077 0.330 Uiso 1 1 calc R U
H29C H 0.7764 0.5411 0.4134 0.330 Uiso 1 1 calc R U

loop_
_atom_site_aniso_label
_atom_site_aniso_U_11
_atom_site_aniso_U_22
_atom_site_aniso_U_33
_atom_site_aniso_U_23
_atom_site_aniso_U_13
_atom_site_aniso_U_12
N2 0.0621(18) 0.0628(18) 0.0621(19) 0.0221(16) 0.0232(15) 0.0200(15)
N1 0.099(3) 0.077(2) 0.089(3) 0.027(2) 0.040(2) 0.038(2)
C1 0.065(2) 0.057(2) 0.059(2) 0.0192(18) 0.0192(18) 0.0128(18)
C2 0.060(2) 0.069(2) 0.060(2) 0.0278(19) 0.0216(18) 0.0198(19)
C3 0.050(2) 0.067(2) 0.060(2) 0.022(2) 0.0165(17) 0.0147(17)
C4 0.062(2) 0.069(2) 0.068(2) 0.024(2) 0.0318(19) 0.0113(19)
C5 0.051(2) 0.074(2) 0.066(2) 0.018(2) 0.0294(18) 0.0070(18)
C6 0.055(2) 0.062(2) 0.064(2) 0.0199(18) 0.0180(18) 0.0078(17)
C7 0.049(2) 0.069(2) 0.065(2) 0.015(2) 0.0270(17) 0.0124(17)
C8 0.052(2) 0.074(3) 0.077(3) 0.031(2) 0.0231(19) 0.0193(18)
C9 0.056(2) 0.073(2) 0.061(2) 0.0250(19) 0.0194(18) 0.0076(18)
C10 0.059(2) 0.070(3) 0.079(3) 0.020(2) 0.027(2) 0.0175(19)
C11 0.066(2) 0.076(3) 0.064(3) 0.024(2) 0.0233(19) 0.0213(19)
C12 0.072(3) 0.099(3) 0.074(3) 0.045(3) 0.031(2) 0.035(3)
C13 0.064(2) 0.099(3) 0.070(3) 0.038(3) 0.021(2) 0.022(2)
C14 0.086(3) 0.078(3) 0.078(3) 0.024(2) 0.045(2) 0.012(2)
C15 0.081(3) 0.071(3) 0.074(3) 0.026(2) 0.025(2) 0.016(2)
C16 0.072(3) 0.084(3) 0.084(3) 0.033(2) 0.028(2) 0.012(2)
C17 0.070(3) 0.093(3) 0.069(3) 0.013(2) 0.030(2) -0.006(2)
O1 0.153(4) 0.155(4) 0.157(4) 0.086(3) 0.016(3) -0.055(3)
C18 0.070(3) 0.081(3) 0.107(4) 0.042(3) 0.031(2) 0.029(2)
C19 0.079(3) 0.100(3) 0.092(3) 0.054(3) 0.030(2) 0.030(2)
C20 0.095(3) 0.081(3) 0.079(3) 0.033(2) 0.035(3) 0.010(3)
C21 0.078(3) 0.094(3) 0.080(3) 0.012(3) 0.024(3) -0.004(2)
C22 0.124(4) 0.094(3) 0.069(3) 0.019(3) 0.049(3) 0.023(3)
C23 0.102(4) 0.081(3) 0.073(3) 0.015(2) 0.020(3) 0.009(3)
C24 0.094(4) 0.158(5) 0.110(4) 0.072(4) 0.058(3) 0.070(4)
C25 0.077(3) 0.117(4) 0.103(4) 0.048(3) 0.027(3) 0.006(3)
C26 0.117(4) 0.094(3) 0.117(4) 0.029(3) 0.061(3) 0.047(3)
C27 0.078(3) 0.161(6) 0.127(5) 0.076(4) 0.046(3) 0.035(4)
C28 0.184(6) 0.104(4) 0.130(4) 0.036(3) 0.076(4) 0.085(4)
C29 0.193(7) 0.245(8) 0.213(8) 0.187(7) -0.002(6) 0.001(6)

loop_
_atom_type_symbol
_atom_type_description
_atom_type_scat_dispersion_real
_atom_type_scat_dispersion_imag
_atom_type_scat_source
C C 0.0033 0.0016 'International Tables Vol C Tables 4.2.6.8 and 6.1.1.4'
H H 0.0000 0.0000 'International Tables Vol C Tables 4.2.6.8 and 6.1.1.4'
N N 0.0061 0.0033 'International Tables Vol C Tables 4.2.6.8 and 6.1.1.4'
O O 0.0106 0.0060 'International Tables Vol C Tables 4.2.6.8 and 6.1.1.4'

loop_
_geom_angle_atom_site_label_1
_geom_angle_atom_site_label_2
_geom_angle_atom_site_label_3
_geom_angle
C3 N2 C7 109.4(3)
C3 N2 C6 135.7(3)
C7 N2 C6 114.8(3)
C15 N1 C12 108.5(4)
C15 N1 C28 125.3(4)
C12 N1 C28 126.3(4)
C15 C1 C2 106.3(3)
C15 C1 C6 125.1(3)
C2 C1 C6 128.6(3)
C16 C2 C12 118.5(4)
C16 C2 C1 134.9(4)
C12 C2 C1 106.5(3)
N2 C3 C11 131.0(4)
N2 C3 C8 106.6(3)
C11 C3 C8 122.3(3)
C14 C4 C17 118.2(4)
C14 C4 C5 121.6(3)
C17 C4 C5 120.3(3)
C7 C5 C4 114.4(3)
C7 C5 C9 101.9(3)
C4 C5 C9 113.5(3)
C7 C5 H5 108.9
C4 C5 H5 108.9
C9 C5 H5 108.9
N2 C6 C1 114.2(3)
N2 C6 C9 100.4(3)
C1 C6 C9 114.6(3)
N2 C6 H6 109.1
C1 C6 H6 109.1
C9 C6 H6 109.1
C10 C7 N2 110.4(3)
C10 C7 C5 140.3(4)
N2 C7 C5 109.4(3)
C18 C8 C3 118.1(4)
C18 C8 C10 134.0(4)
C3 C8 C10 107.8(3)
C20 C9 C6 112.3(3)
C20 C9 C5 113.0(3)
C6 C9 C5 106.6(3)
C20 C9 H9 108.2
C6 C9 H9 108.2
C5 C9 H9 108.2
C7 C10 C8 105.8(3)
C7 C10 C26 128.6(4)
C8 C10 C26 125.6(4)
C3 C11 C13 117.7(4)
C3 C11 H11 121.2
C13 C11 H11 121.2
N1 C12 C24 130.4(5)
N1 C12 C2 107.9(4)
C24 C12 C2 121.7(4)
C19 C13 C11 121.2(4)
C19 C13 H13 119.4
C11 C13 H13 119.4
C4 C14 C22 119.4(4)
C4 C14 H14 120.3
C22 C14 H14 120.3
N1 C15 C1 110.8(4)
N1 C15 H15 124.6
C1 C15 H15 124.6
C25 C16 C2 119.3(4)
C25 C16 H16 120.4
C2 C16 H16 120.4
C21 C17 C4 121.5(4)
C21 C17 H17 119.3
C4 C17 H17 119.3
C19 C18 C8 119.1(4)
C19 C18 H18 120.4
C8 C18 H18 120.4
C18 C19 C13 121.5(4)
C18 C19 H19 119.3
C13 C19 H19 119.3
O1 C20 C29 119.7(5)
O1 C20 C9 121.9(4)
C29 C20 C9 118.2(4)
C23 C21 C17 120.1(4)
C23 C21 H21 119.9
C17 C21 H21 119.9
C23 C22 C14 121.8(4)
C23 C22 H22 119.1
C14 C22 H22 119.1
C22 C23 C21 118.9(4)
C22 C23 H23 120.5
C21 C23 H23 120.5
C27 C24 C12 118.0(5)
C27 C24 H24 121.0
C12 C24 H24 121.0
C16 C25 C27 121.6(5)
C16 C25 H25 119.2
C27 C25 H25 119.2
C10 C26 H26A 109.5
C10 C26 H26B 109.5
H26A C26 H26B 109.5
C10 C26 H26C 109.5
H26A C26 H26C 109.5
H26B C26 H26C 109.5
C24 C27 C25 120.9(5)
C24 C27 H27 119.5
C25 C27 H27 119.5
N1 C28 H28A 109.5
N1 C28 H28B 109.5
H28A C28 H28B 109.5
N1 C28 H28C 109.5
H28A C28 H28C 109.5
H28B C28 H28C 109.5
C20 C29 H29A 109.5
C20 C29 H29B 109.5
H29A C29 H29B 109.5
C20 C29 H29C 109.5
H29A C29 H29C 109.5
H29B C29 H29C 109.5

loop_
_geom_bond_atom_site_label_1
_geom_bond_atom_site_label_2
_geom_bond_distance
N2 C3 1.381(4)
N2 C7 1.382(4)
N2 C6 1.481(5)
N1 C15 1.370(5)
N1 C12 1.376(5)
N1 C28 1.477(5)
C1 C15 1.372(5)
C1 C2 1.437(5)
C1 C6 1.499(5)
C2 C16 1.403(5)
C2 C12 1.425(5)
C3 C11 1.388(5)
C3 C8 1.428(5)
C4 C14 1.377(5)
C4 C17 1.388(5)
C4 C5 1.521(5)
C5 C7 1.514(5)
C5 C9 1.573(5)
C5 H5 0.9800
C6 C9 1.555(5)
C6 H6 0.9800
C7 C10 1.378(5)
C8 C18 1.407(5)
C8 C10 1.442(5)
C9 C20 1.529(5)
C9 H9 0.9800
C10 C26 1.519(6)
C11 C13 1.390(5)
C11 H11 0.9300
C12 C24 1.408(6)
C13 C19 1.389(6)
C13 H13 0.9300
C14 C22 1.395(6)
C14 H14 0.9300
C15 H15 0.9300
C16 C25 1.383(6)
C16 H16 0.9300
C17 C21 1.382(5)
C17 H17 0.9300
O1 C20 1.165(5)
C18 C19 1.388(6)
C18 H18 0.9300
C19 H19 0.9300
C20 C29 1.458(7)
C21 C23 1.365(6)
C21 H21 0.9300
C22 C23 1.364(6)
C22 H22 0.9300
C23 H23 0.9300
C24 C27 1.379(7)
C24 H24 0.9300
C25 C27 1.402(7)
C25 H25 0.9300
C26 H26A 0.9600
C26 H26B 0.9600
C26 H26C 0.9600
C27 H27 0.9300
C28 H28A 0.9600
C28 H28B 0.9600
C28 H28C 0.9600
C29 H29A 0.9600
C29 H29B 0.9600
C29 H29C 0.9600
